data_1504621
loop_
_publ_author_name
'Wang, Yongfeng'
'Parkin, Sean R.'
'Gierschner, Johannes'
'Watson, Mark D.'

_publ_section_title
;
 Highly fluorinated benzobisbenzothiophenes.
;
_journal_issue 15
_journal_name_full 'Organic letters'
_journal_page_first 3307
_journal_page_last 3310
_journal_paper_doi 10.1021/ol8003468
_journal_volume 10
_journal_year 2008
_chemical_formula_moiety 'C30 H26 F8 S2'
_chemical_formula_sum 'C30 H26 F8 S2'
_chemical_formula_weight 602.63
_chemical_name_systematic
; 
 ? 
;
_space_group_IT_number 2
_symmetry_cell_setting triclinic
_symmetry_space_group_name_Hall '-P 1'
_symmetry_space_group_name_H-M 'P -1'
_atom_sites_solution_hydrogens geom
_atom_sites_solution_primary direct
_atom_sites_solution_secondary difmap
_audit_creation_method SHELXL-97
_cell_angle_alpha 99.639(2)
_cell_angle_beta 93.245(2)
_cell_angle_gamma 98.478(2)
_cell_formula_units_Z 1
_cell_length_a 4.5970(2)
_cell_length_b 10.6439(5)
_cell_length_c 13.5333(6)
_cell_measurement_reflns_used 4863
_cell_measurement_temperature 90.0(2)
_cell_measurement_theta_max 67.66
_cell_measurement_theta_min 3.32
_cell_volume 643.45(5)
_computing_cell_refinement APEX2
_computing_data_collection 'APEX2 (Bruker-Nonius, 2004)'
_computing_data_reduction APEX2
_computing_molecular_graphics 'XP in SHELXTL (Sheldrick, 1994)'
_computing_publication_material
; 
SHELX97-2 (Sheldrick, 1997) and local procedures 
;
_computing_structure_refinement 'SHELXL-97 (Sheldrick, 1997)'
_computing_structure_solution 'SHELXS-97 (Sheldrick, 1997)'
_diffrn_ambient_temperature 90.0(2)
_diffrn_detector_area_resol_mean 18
_diffrn_measured_fraction_theta_full .936
_diffrn_measured_fraction_theta_max .936
_diffrn_measurement_device_type 'Bruker-Nonius X8 Proteum'
_diffrn_measurement_method '\w and \f scans'
_diffrn_radiation_monochromator 'graded multilayer optics'
_diffrn_radiation_source 'fine-focus rotating anode'
_diffrn_radiation_type CuK\a
_diffrn_radiation_wavelength 1.54178
_diffrn_reflns_av_R_equivalents 0.0373
_diffrn_reflns_av_sigmaI/netI 0.0395
_diffrn_reflns_limit_h_max 4
_diffrn_reflns_limit_h_min -5
_diffrn_reflns_limit_k_max 12
_diffrn_reflns_limit_k_min -12
_diffrn_reflns_limit_l_max 16
_diffrn_reflns_limit_l_min -16
_diffrn_reflns_number 7226
_diffrn_reflns_theta_full 68.03
_diffrn_reflns_theta_max 68.03
_diffrn_reflns_theta_min 3.32
_diffrn_standards_number 0
_exptl_absorpt_coefficient_mu 2.586
_exptl_absorpt_correction_T_max 0.9501
_exptl_absorpt_correction_T_min 0.6943
_exptl_absorpt_correction_type multi-scan
_exptl_absorpt_process_details 'SADABS in APEX2 (Bruker-Nonius, 2004)'
_exptl_crystal_colour colourless
_exptl_crystal_density_diffrn 1.555
_exptl_crystal_density_method 'not measured'
_exptl_crystal_description 'thin wedged rod'
_exptl_crystal_F_000 310
_exptl_crystal_size_max 0.20
_exptl_crystal_size_mid 0.03
_exptl_crystal_size_min 0.02
_refine_diff_density_max .419
_refine_diff_density_min -.380
_refine_diff_density_rms .079
_refine_ls_extinction_coef 0.0025(8)
_refine_ls_extinction_expression Fc^*^=kFc[1+0.001xFc^2^\l^3^/sin(2\q)]^-1/4^
_refine_ls_extinction_method SHELXL
_refine_ls_goodness_of_fit_ref 1.077
_refine_ls_hydrogen_treatment constr
_refine_ls_matrix_type full
_refine_ls_number_parameters 183
_refine_ls_number_reflns 2210
_refine_ls_number_restraints 0
_refine_ls_restrained_S_all 1.077
_refine_ls_R_factor_all 0.0580
_refine_ls_R_factor_gt 0.0512
_refine_ls_shift/su_max 0.041
_refine_ls_shift/su_mean 0.002
_refine_ls_structure_factor_coef Fsqd
_refine_ls_weighting_details 'calc w=1/[\s^2^(Fo^2^)+(0.0619P)^2^+1.2576P] where P=(Fo^2^+2Fc^2^)/3'
_refine_ls_weighting_scheme calc
_refine_ls_wR_factor_gt 0.1343
_refine_ls_wR_factor_ref 0.1397
_reflns_number_gt 1960
_reflns_number_total 2210
_reflns_threshold_expression >2\s(I)
_cod_data_source_file ol8003468-file001.cif
_cod_data_source_block x05029_0m_1d
_cod_database_code 1504621

loop_
_symmetry_equiv_pos_as_xyz
'x, y, z'
'-x, -y, -z'

loop_
_atom_site_label
_atom_site_type_symbol
_atom_site_fract_x
_atom_site_fract_y
_atom_site_fract_z
_atom_site_U_iso_or_equiv
_atom_site_adp_type
_atom_site_occupancy
_atom_site_symmetry_multiplicity
_atom_site_calc_flag
_atom_site_refinement_flags
S1 S 0.44434(16) 0.70681(7) 0.00117(5) 0.0192(2) Uani 1 1 d .
F1 F 0.1053(4) 0.45376(16) -0.10559(13) 0.0266(4) Uani 1 1 d .
F2 F -0.3461(4) 0.42437(17) -0.25343(14) 0.0314(5) Uani 1 1 d .
F3 F -0.4953(4) 0.63612(18) -0.31762(13) 0.0286(5) Uani 1 1 d .
F4 F -0.2230(4) 0.86901(17) -0.24369(13) 0.0258(4) Uani 1 1 d .
C1 C 0.6954(6) 0.9581(3) 0.0718(2) 0.0169(6) Uani 1 1 d .
C2 C 0.4856(6) 0.8735(3) 0.0030(2) 0.0162(6) Uani 1 1 d .
C4 C 0.1684(6) 0.6806(3) -0.0957(2) 0.0192(6) Uani 1 1 d .
C5 C 0.0261(7) 0.5575(3) -0.1381(2) 0.0222(6) Uani 1 1 d .
C6 C -0.1979(7) 0.5418(3) -0.2130(2) 0.0235(7) Uani 1 1 d .
C7 C -0.2728(7) 0.6507(3) -0.2458(2) 0.0226(7) Uani 1 1 d .
C8 C -0.1263(7) 0.7733(3) -0.2047(2) 0.0204(6) Uani 1 1 d .
C9 C 0.1015(6) 0.7932(3) -0.1278(2) 0.0182(6) Uani 1 1 d .
C10 C 0.2905(6) 0.9094(3) -0.0686(2) 0.0166(6) Uani 1 1 d .
C11 C 0.8676(6) 0.9008(3) 0.1461(2) 0.0188(6) Uani 1 1 d .
H11A H 1.0703 0.9499 0.1596 0.023 Uiso 1 1 calc R
H11B H 0.8820 0.8104 0.1168 0.023 Uiso 1 1 calc R
C12 C 0.7202(7) 0.9035(3) 0.2455(2) 0.0220(7) Uani 1 1 d .
H12A H 0.7022 0.9939 0.2734 0.026 Uiso 1 1 calc R
H12B H 0.5183 0.8536 0.2313 0.026 Uiso 1 1 calc R
C13 C 0.8879(7) 0.8484(3) 0.3244(2) 0.0235(7) Uani 1 1 d .
H13A H 0.9194 0.7602 0.2953 0.028 Uiso 1 1 calc R
H13B H 1.0839 0.9024 0.3433 0.028 Uiso 1 1 calc R
C14 C 0.7212(8) 0.8434(3) 0.4185(2) 0.0266(7) Uani 1 1 d .
H14A H 0.5295 0.7860 0.3992 0.032 Uiso 1 1 calc R
H14B H 0.6791 0.9310 0.4443 0.032 Uiso 1 1 calc R
C15 C 0.8828(8) 0.7961(3) 0.5033(2) 0.0316(8) Uani 1 1 d .
H15A H 1.0825 0.8479 0.5181 0.038 Uiso 1 1 calc R
H15B H 0.7759 0.8115 0.5646 0.038 Uiso 1 1 calc R
C16 C 0.9125(9) 0.6542(4) 0.4804(3) 0.0364(8) Uani 1 1 d .
H16A H 0.7159 0.6018 0.4662 0.055 Uiso 1 1 calc R
H16B H 1.0149 0.6307 0.5384 0.055 Uiso 1 1 calc R
H16C H 1.0259 0.6385 0.4216 0.055 Uiso 1 1 calc R

loop_
_atom_site_aniso_label
_atom_site_aniso_U_11
_atom_site_aniso_U_22
_atom_site_aniso_U_33
_atom_site_aniso_U_23
_atom_site_aniso_U_13
_atom_site_aniso_U_12
S1 0.0145(4) 0.0216(4) 0.0240(4) 0.0095(3) 0.0008(3) 0.0051(3)
F1 0.0234(10) 0.0212(9) 0.0370(10) 0.0093(7) 0.0010(8) 0.0053(7)
F2 0.0291(11) 0.0269(10) 0.0347(10) 0.0020(7) -0.0028(8) -0.0008(8)
F3 0.0226(10) 0.0371(10) 0.0242(9) 0.0055(7) -0.0064(7) 0.0013(8)
F4 0.0243(10) 0.0299(9) 0.0248(9) 0.0104(7) -0.0058(7) 0.0062(7)
C1 0.0108(14) 0.0238(15) 0.0189(14) 0.0087(11) 0.0045(11) 0.0052(11)
C2 0.0108(14) 0.0198(14) 0.0216(14) 0.0086(11) 0.0052(11) 0.0071(11)
C4 0.0142(15) 0.0244(15) 0.0210(14) 0.0066(11) 0.0045(11) 0.0052(12)
C5 0.0174(16) 0.0226(15) 0.0293(16) 0.0083(12) 0.0064(12) 0.0057(12)
C6 0.0194(16) 0.0249(15) 0.0237(15) 0.0015(11) 0.0026(12) -0.0014(12)
C7 0.0151(16) 0.0321(16) 0.0206(15) 0.0051(12) 0.0008(12) 0.0032(13)
C8 0.0169(16) 0.0260(15) 0.0206(14) 0.0076(11) 0.0028(11) 0.0067(12)
C9 0.0130(15) 0.0254(15) 0.0190(14) 0.0083(11) 0.0043(11) 0.0062(12)
C10 0.0077(14) 0.0268(15) 0.0176(13) 0.0077(11) 0.0016(10) 0.0058(11)
C11 0.0124(15) 0.0252(15) 0.0216(14) 0.0089(11) 0.0003(11) 0.0071(11)
C12 0.0171(16) 0.0282(16) 0.0241(15) 0.0114(12) 0.0006(12) 0.0073(12)
C13 0.0227(17) 0.0285(16) 0.0220(15) 0.0098(12) -0.0004(12) 0.0077(13)
C14 0.0314(19) 0.0288(16) 0.0221(15) 0.0093(12) 0.0038(13) 0.0067(14)
C15 0.039(2) 0.0366(19) 0.0203(16) 0.0104(13) 0.0017(14) 0.0037(15)
C16 0.044(2) 0.039(2) 0.0308(18) 0.0169(14) -0.0007(15) 0.0100(16)

loop_
_atom_type_symbol
_atom_type_description
_atom_type_scat_dispersion_real
_atom_type_scat_dispersion_imag
_atom_type_scat_source
C C .0181 .0091 'International Tables Vol C Tables 4.2.6.8 and 6.1.1.4'
H H .0000 .0000 'International Tables Vol C Tables 4.2.6.8 and 6.1.1.4'
F F .0727 .0534 'International Tables Vol C Tables 4.2.6.8 and 6.1.1.4'
S S .3331 .5567 'International Tables Vol C Tables 4.2.6.8 and 6.1.1.4'

loop_
_geom_angle_atom_site_label_1
_geom_angle_atom_site_label_2
_geom_angle_atom_site_label_3
_geom_angle
_geom_angle_site_symmetry_1
_geom_angle_site_symmetry_3
C4 S1 C2 90.43(13) . .
C2 C1 C10 116.0(3) . 2_675
C2 C1 C11 117.6(3) . .
C10 C1 C11 126.2(3) 2_675 .
C1 C2 C10 126.0(3) . .
C1 C2 S1 120.1(2) . .
C10 C2 S1 113.8(2) . .
C5 C4 C9 123.1(3) . .
C5 C4 S1 122.0(2) . .
C9 C4 S1 114.9(2) . .
F1 C5 C6 119.9(3) . .
F1 C5 C4 120.2(3) . .
C6 C5 C4 119.9(3) . .
F2 C6 C5 121.3(3) . .
F2 C6 C7 120.0(3) . .
C5 C6 C7 118.6(3) . .
F3 C7 C8 119.7(3) . .
F3 C7 C6 118.9(3) . .
C8 C7 C6 121.4(3) . .
F4 C8 C7 114.7(3) . .
F4 C8 C9 123.8(3) . .
C7 C8 C9 121.6(3) . .
C8 C9 C4 115.4(3) . .
C8 C9 C10 134.1(3) . .
C4 C9 C10 110.6(2) . .
C1 C10 C2 117.9(3) 2_675 .
C1 C10 C9 131.7(3) 2_675 .
C2 C10 C9 110.3(2) . .
C1 C11 C12 111.4(2) . .
C1 C11 H11A 109.4 . .
C12 C11 H11A 109.4 . .
C1 C11 H11B 109.4 . .
C12 C11 H11B 109.4 . .
H11A C11 H11B 108.0 . .
C13 C12 C11 113.7(2) . .
C13 C12 H12A 108.8 . .
C11 C12 H12A 108.8 . .
C13 C12 H12B 108.8 . .
C11 C12 H12B 108.8 . .
H12A C12 H12B 107.7 . .
C14 C13 C12 111.8(3) . .
C14 C13 H13A 109.3 . .
C12 C13 H13A 109.3 . .
C14 C13 H13B 109.3 . .
C12 C13 H13B 109.3 . .
H13A C13 H13B 107.9 . .
C13 C14 C15 114.9(3) . .
C13 C14 H14A 108.5 . .
C15 C14 H14A 108.5 . .
C13 C14 H14B 108.5 . .
C15 C14 H14B 108.5 . .
H14A C14 H14B 107.5 . .
C16 C15 C14 114.2(3) . .
C16 C15 H15A 108.7 . .
C14 C15 H15A 108.7 . .
C16 C15 H15B 108.7 . .
C14 C15 H15B 108.7 . .
H15A C15 H15B 107.6 . .
C15 C16 H16A 109.5 . .
C15 C16 H16B 109.5 . .
H16A C16 H16B 109.5 . .
C15 C16 H16C 109.5 . .
H16A C16 H16C 109.5 . .
H16B C16 H16C 109.5 . .

loop_
_geom_bond_atom_site_label_1
_geom_bond_atom_site_label_2
_geom_bond_distance
_geom_bond_site_symmetry_2
S1 C4 1.729(3) .
S1 C2 1.752(3) .
F1 C5 1.345(3) .
F2 C6 1.343(3) .
F3 C7 1.344(3) .
F4 C8 1.342(3) .
C1 C2 1.403(4) .
C1 C10 1.411(4) 2_675
C1 C11 1.505(4) .
C2 C10 1.420(4) .
C4 C5 1.388(4) .
C4 C9 1.410(4) .
C5 C6 1.375(4) .
C6 C7 1.389(4) .
C7 C8 1.386(4) .
C8 C9 1.401(4) .
C9 C10 1.483(4) .
C10 C1 1.411(4) 2_675
C11 C12 1.538(4) .
C11 H11A 0.9900 .
C11 H11B 0.9900 .
C12 C13 1.527(4) .
C12 H12A 0.9900 .
C12 H12B 0.9900 .
C13 C14 1.527(4) .
C13 H13A 0.9900 .
C13 H13B 0.9900 .
C14 C15 1.527(4) .
C14 H14A 0.9900 .
C14 H14B 0.9900 .
C15 C16 1.518(5) .
C15 H15A 0.9900 .
C15 H15B 0.9900 .
C16 H16A 0.9800 .
C16 H16B 0.9800 .
C16 H16C 0.9800 .

loop_
_geom_torsion_atom_site_label_1
_geom_torsion_atom_site_label_2
_geom_torsion_atom_site_label_3
_geom_torsion_atom_site_label_4
_geom_torsion
_geom_torsion_site_symmetry_1
_geom_torsion_site_symmetry_4
C10 C1 C2 C10 0.3(4) 2_675 .
C11 C1 C2 C10 176.2(3) . .
C10 C1 C2 S1 -179.1(2) 2_675 .
C11 C1 C2 S1 -3.3(3) . .
C4 S1 C2 C1 179.9(2) . .
C4 S1 C2 C10 0.4(2) . .
C2 S1 C4 C5 179.5(3) . .
C2 S1 C4 C9 -0.2(2) . .
C9 C4 C5 F1 178.4(2) . .
S1 C4 C5 F1 -1.3(4) . .
C9 C4 C5 C6 -2.1(4) . .
S1 C4 C5 C6 178.1(2) . .
F1 C5 C6 F2 1.6(4) . .
C4 C5 C6 F2 -177.9(3) . .
F1 C5 C6 C7 -179.4(3) . .
C4 C5 C6 C7 1.2(4) . .
F2 C6 C7 F3 0.3(4) . .
C5 C6 C7 F3 -178.7(3) . .
F2 C6 C7 C8 179.2(3) . .
C5 C6 C7 C8 0.2(4) . .
F3 C7 C8 F4 -1.0(4) . .
C6 C7 C8 F4 -179.9(3) . .
F3 C7 C8 C9 178.3(2) . .
C6 C7 C8 C9 -0.6(5) . .
F4 C8 C9 C4 179.0(2) . .
C7 C8 C9 C4 -0.2(4) . .
F4 C8 C9 C10 0.8(5) . .
C7 C8 C9 C10 -178.4(3) . .
C5 C4 C9 C8 1.6(4) . .
S1 C4 C9 C8 -178.6(2) . .
C5 C4 C9 C10 -179.8(3) . .
S1 C4 C9 C10 0.0(3) . .
C1 C2 C10 C1 -0.3(5) . 2_675
S1 C2 C10 C1 179.1(2) . 2_675
C1 C2 C10 C9 -180.0(3) . .
S1 C2 C10 C9 -0.5(3) . .
C8 C9 C10 C1 -1.0(5) . 2_675
C4 C9 C10 C1 -179.3(3) . 2_675
C8 C9 C10 C2 178.6(3) . .
C4 C9 C10 C2 0.3(3) . .
C2 C1 C11 C12 -93.3(3) . .
C10 C1 C11 C12 82.1(3) 2_675 .
C1 C11 C12 C13 -179.1(2) . .
C11 C12 C13 C14 -175.5(2) . .
C12 C13 C14 C15 -176.8(3) . .
C13 C14 C15 C16 -68.8(4) . .
